data_7157297
loop_
_publ_author_name
'Das, Jonali'
'Borah, Biraj Jyoti'
'Das, Sajal Kumar'

_publ_section_title
;
 Base-mediated intramolecular one-pot double-cyclization of
 epoxide-tethered 2-fluorobenzenesulfonamides: an avenue to
 1,4-benzoxazine-fused benzothiaoxazepine-1,1-dioxides.
;
_journal_issue 2
_journal_name_full 'Organic &amp; biomolecular chemistry'
_journal_page_first 220
_journal_page_last 224
_journal_paper_doi 10.1039/c9ob02377a
_journal_volume 18
_journal_year 2020
_chemical_formula_sum 'C18 H18 Br N O4 S'
_chemical_formula_weight 424.29
_space_group_crystal_system tetragonal
_space_group_IT_number 82
_space_group_name_Hall 'I -4'
_space_group_name_H-M_alt 'I -4'
_atom_sites_solution_hydrogens geom
_audit_creation_method SHELXL-2014
_audit_update_record
;
2019-11-18 deposited with the CCDC.	2019-12-03 downloaded from the CCDC.
;
_cell_angle_alpha 90
_cell_angle_beta 90
_cell_angle_gamma 90
_cell_formula_units_Z 8
_cell_length_a 18.5372(6)
_cell_length_b 18.5372(6)
_cell_length_c 10.4950(4)
_cell_measurement_reflns_used 9988
_cell_measurement_temperature 296(2)
_cell_measurement_theta_max 19.07
_cell_measurement_theta_min 2.20
_cell_volume 3606.4(2)
_computing_cell_refinement 'Bruker SAINT'
_computing_data_collection 'Bruker APEX2'
_computing_data_reduction 'Bruker SAINT'
_computing_molecular_graphics 'Bruker SHELXTL'
_computing_publication_material 'Bruker SHELXTL'
_computing_structure_refinement 'SHELXL-2014 (Sheldrick 2014)'
_computing_structure_solution 'SHELXS-97 (Sheldrick 2008)'
_diffrn_ambient_temperature 296(2)
_diffrn_measured_fraction_theta_full 0.976
_diffrn_measured_fraction_theta_max 1.000
_diffrn_measurement_device_type 'Bruker APEX-II CCD'
_diffrn_measurement_method '\f and \w scans'
_diffrn_radiation_type MoK\a
_diffrn_radiation_wavelength 0.71073
_diffrn_reflns_av_R_equivalents 0.0627
_diffrn_reflns_av_unetI/netI 0.0338
_diffrn_reflns_Laue_measured_fraction_full 0.976
_diffrn_reflns_Laue_measured_fraction_max 1.000
_diffrn_reflns_limit_h_max 22
_diffrn_reflns_limit_h_min -22
_diffrn_reflns_limit_k_max 22
_diffrn_reflns_limit_k_min -22
_diffrn_reflns_limit_l_max 12
_diffrn_reflns_limit_l_min -12
_diffrn_reflns_number 52966
_diffrn_reflns_point_group_measured_fraction_full 0.976
_diffrn_reflns_point_group_measured_fraction_max 1.000
_diffrn_reflns_theta_full 25.242
_diffrn_reflns_theta_max 24.998
_diffrn_reflns_theta_min 1.554
_diffrn_source 'fine-focus sealed tube'
_exptl_absorpt_coefficient_mu 2.418
_exptl_absorpt_correction_T_max 0.074
_exptl_absorpt_correction_T_min 0.038
_exptl_absorpt_correction_type multi-scan
_exptl_absorpt_process_details SADABS
_exptl_crystal_colour colourless
_exptl_crystal_density_diffrn 1.563
_exptl_crystal_description BLOCK
_exptl_crystal_F_000 2482
_exptl_crystal_size_max 0.370
_exptl_crystal_size_mid 0.300
_exptl_crystal_size_min 0.260
_refine_diff_density_max 0.168
_refine_diff_density_min -0.265
_refine_diff_density_rms 0.041
_refine_ls_abs_structure_details
;
 Flack x determined using 1123 quotients [(I+)-(I-)]/[(I+)+(I-)]
 (Parsons, Flack and Wagner, Acta Cryst. B69 (2013) 249-259).
;
_refine_ls_abs_structure_Flack 0.011(4)
_refine_ls_extinction_method none
_refine_ls_goodness_of_fit_ref 1.034
_refine_ls_hydrogen_treatment constr
_refine_ls_matrix_type full
_refine_ls_number_parameters 229
_refine_ls_number_reflns 3188
_refine_ls_number_restraints 0
_refine_ls_restrained_S_all 1.034
_refine_ls_R_factor_all 0.0432
_refine_ls_R_factor_gt 0.0292
_refine_ls_shift/su_max 0.001
_refine_ls_shift/su_mean 0.000
_refine_ls_structure_factor_coef Fsqd
_refine_ls_weighting_details 'w=1/[\s^2^(Fo^2^)+(0.0204P)^2^+2.4662P] where P=(Fo^2^+2Fc^2^)/3'
_refine_ls_weighting_scheme calc
_refine_ls_wR_factor_gt 0.0558
_refine_ls_wR_factor_ref 0.0610
_reflns_Friedel_coverage 0.884
_reflns_Friedel_fraction_full 0.976
_reflns_Friedel_fraction_max 1.000
_reflns_number_gt 2672
_reflns_number_total 3188
_reflns_threshold_expression 'I > 2\s(I)'
_cod_data_source_file c9ob02377a2.cif
_cod_data_source_block AA
_cod_depositor_comments
;
The following automatic conversions were performed:

data item '_exptl_absorpt_correction_type' value 'MULTI-SCAN' was
changed to 'multi-scan' in accordance with the
/home/data/users/saulius/crontab/automatic-downloads/rss-feeds/RSC/lib/dictionaries/cif_core.dic
dictionary named 'cif_core.dic' version 2.4.2 last updated on
2011-04-26.

Automatic conversion script
Id: cif_fix_values 7556 2019-12-06 15:28:31Z antanas 

 Adding full bibliography for 7157297.cif.
;
_cod_original_cell_volume 3606.4(3)
_cod_database_code 7157297
_shelx_space_group_comment
;
The symmetry employed for this shelxl refinement is uniquely defined
by the following loop, which should always be used as a source of
symmetry information in preference to the above space-group names.
They are only intended as comments.
;
_shelx_estimated_absorpt_t_min 0.119
_shelx_estimated_absorpt_t_max 0.181
_shelxl_version_number 2014-3

loop_
_space_group_symop_operation_xyz
'x, y, z'
'-x, -y, z'
'y, -x, -z'
'-y, x, -z'
'x+1/2, y+1/2, z+1/2'
'-x+1/2, -y+1/2, z+1/2'
'y+1/2, -x+1/2, -z+1/2'
'-y+1/2, x+1/2, -z+1/2'

loop_
_atom_site_label
_atom_site_type_symbol
_atom_site_fract_x
_atom_site_fract_y
_atom_site_fract_z
_atom_site_U_iso_or_equiv
_atom_site_adp_type
_atom_site_occupancy
_atom_site_site_symmetry_order
_atom_site_calc_flag
_atom_site_refinement_flags_posn
_atom_site_refinement_flags_adp
Br1 Br 0.38541(3) 0.52320(3) 0.89812(5) 0.0721(2) Uani 1 1 d . .
S1 S 0.28121(6) 0.28960(6) 0.48911(11) 0.0415(3) Uani 1 1 d . .
O1 O 0.33820(16) 0.27977(16) 0.3992(4) 0.0542(8) Uani 1 1 d . .
O2 O 0.25307(19) 0.22757(15) 0.5532(3) 0.0549(9) Uani 1 1 d . .
O3 O 0.11015(16) 0.41671(15) 0.2891(3) 0.0429(8) Uani 1 1 d . .
N1 N 0.21493(17) 0.32991(17) 0.4137(3) 0.0340(8) Uani 1 1 d . .
C1 C 0.3079(2) 0.3535(2) 0.6037(4) 0.0370(9) Uani 1 1 d . .
C2 C 0.3314(2) 0.4207(2) 0.5623(4) 0.0395(11) Uani 1 1 d . .
O4 O 0.33573(16) 0.43714(16) 0.4337(2) 0.0413(8) Uani 1 1 d . .
C3 C 0.2689(2) 0.4539(2) 0.3624(4) 0.0388(11) Uani 1 1 d . .
C4 C 0.2368(2) 0.3822(2) 0.3128(4) 0.0352(10) Uani 1 1 d . .
H4 H 0.2749 0.3587 0.2630 0.042 Uiso 1 1 calc R U
C5 C 0.1720(2) 0.3891(3) 0.2256(4) 0.0429(11) Uani 1 1 d . .
H5A H 0.1842 0.4209 0.1553 0.051 Uiso 1 1 calc R U
H5B H 0.1606 0.3421 0.1904 0.051 Uiso 1 1 calc R U
C6 C 0.0948(2) 0.3834(2) 0.4034(4) 0.0354(9) Uani 1 1 d . .
C7 C 0.0270(2) 0.3980(2) 0.4548(4) 0.0439(12) Uani 1 1 d . .
H7 H -0.0043 0.4284 0.4111 0.053 Uiso 1 1 calc R U
C8 C 0.0054(3) 0.3684(3) 0.5690(5) 0.0505(13) Uani 1 1 d . .
C9 C 0.0529(3) 0.3228(3) 0.6299(4) 0.0524(13) Uani 1 1 d . .
H9 H 0.0386 0.3005 0.7052 0.063 Uiso 1 1 calc R U
C10 C 0.1211(2) 0.3092(2) 0.5824(4) 0.0465(12) Uani 1 1 d . .
H10 H 0.1522 0.2793 0.6276 0.056 Uiso 1 1 calc R U
C11 C 0.1441(2) 0.3397(2) 0.4677(4) 0.0343(10) Uani 1 1 d . .
C12 C 0.3551(2) 0.4715(3) 0.6496(4) 0.0456(12) Uani 1 1 d . .
H12 H 0.3724 0.5160 0.6227 0.055 Uiso 1 1 calc R U
C13 C 0.3522(3) 0.4544(2) 0.7780(4) 0.0437(11) Uani 1 1 d . .
C14 C 0.3258(2) 0.3892(3) 0.8207(4) 0.0493(12) Uani 1 1 d . .
H14 H 0.3229 0.3798 0.9075 0.059 Uiso 1 1 calc R U
C15 C 0.3039(2) 0.3383(3) 0.7334(4) 0.0437(11) Uani 1 1 d . .
H15 H 0.2866 0.2939 0.7610 0.052 Uiso 1 1 calc R U
C16 C 0.2977(3) 0.4977(3) 0.2498(5) 0.0634(15) Uani 1 1 d . .
H16A H 0.3266 0.4673 0.1964 0.095 Uiso 1 1 calc R U
H16B H 0.3265 0.5370 0.2809 0.095 Uiso 1 1 calc R U
H16C H 0.2579 0.5164 0.2014 0.095 Uiso 1 1 calc R U
C17 C 0.2192(3) 0.4996(2) 0.4441(4) 0.0481(12) Uani 1 1 d . .
H17A H 0.2454 0.5399 0.4776 0.072 Uiso 1 1 calc R U
H17B H 0.2009 0.4710 0.5131 0.072 Uiso 1 1 calc R U
H17C H 0.1797 0.5167 0.3931 0.072 Uiso 1 1 calc R U
C19 C -0.0681(3) 0.3859(4) 0.6244(6) 0.0811(18) Uani 1 1 d . .
H19A H -0.0672 0.3789 0.7150 0.122 Uiso 1 1 calc R U
H19B H -0.1037 0.3548 0.5872 0.122 Uiso 1 1 calc R U
H19C H -0.0800 0.4353 0.6060 0.122 Uiso 1 1 calc R U

loop_
_atom_site_aniso_label
_atom_site_aniso_U_11
_atom_site_aniso_U_22
_atom_site_aniso_U_33
_atom_site_aniso_U_23
_atom_site_aniso_U_13
_atom_site_aniso_U_12
Br1 0.0934(5) 0.0681(4) 0.0549(3) -0.0127(3) -0.0242(3) -0.0120(3)
S1 0.0465(7) 0.0321(6) 0.0459(6) -0.0005(5) -0.0136(6) 0.0109(5)
O1 0.0514(19) 0.056(2) 0.0550(19) -0.0093(18) -0.0064(18) 0.0263(16)
O2 0.073(2) 0.0276(17) 0.064(2) 0.0112(15) -0.0199(18) 0.0036(16)
O3 0.0412(18) 0.0458(18) 0.0416(17) 0.0068(15) -0.0037(14) 0.0164(14)
N1 0.037(2) 0.0299(18) 0.035(2) 0.0019(16) -0.0084(16) 0.0057(15)
C1 0.035(2) 0.035(2) 0.041(2) 0.001(2) -0.006(2) 0.0011(18)
C2 0.036(3) 0.046(3) 0.037(3) 0.002(2) -0.005(2) 0.000(2)
O4 0.0388(17) 0.0521(19) 0.0331(18) 0.0068(14) 0.0000(13) -0.0055(14)
C3 0.043(3) 0.038(3) 0.035(2) 0.0073(19) -0.0039(19) 0.000(2)
C4 0.041(3) 0.038(3) 0.026(2) -0.0028(19) -0.0031(19) 0.009(2)
C5 0.050(3) 0.043(3) 0.035(2) -0.003(2) -0.005(2) 0.011(2)
C6 0.037(2) 0.031(2) 0.038(2) -0.006(2) -0.008(2) -0.0010(18)
C7 0.038(3) 0.042(3) 0.052(3) -0.013(2) -0.007(2) 0.001(2)
C8 0.048(3) 0.055(3) 0.049(3) -0.015(2) 0.000(2) -0.008(2)
C9 0.058(3) 0.060(3) 0.039(3) -0.004(2) 0.004(2) -0.015(3)
C10 0.050(3) 0.046(3) 0.044(3) 0.003(2) -0.007(2) -0.003(2)
C11 0.039(3) 0.028(2) 0.036(2) -0.0045(18) -0.007(2) -0.003(2)
C12 0.044(3) 0.044(3) 0.049(3) 0.001(2) -0.006(2) -0.007(2)
C13 0.043(3) 0.046(3) 0.042(3) -0.006(2) -0.014(2) 0.001(2)
C14 0.050(3) 0.061(3) 0.037(3) 0.004(2) -0.008(2) -0.001(3)
C15 0.047(3) 0.043(3) 0.041(3) 0.009(2) -0.008(2) -0.001(2)
C16 0.072(4) 0.066(4) 0.053(3) 0.027(3) -0.003(3) -0.012(3)
C17 0.056(3) 0.034(3) 0.054(3) -0.005(2) -0.004(2) -0.002(2)
C19 0.056(4) 0.109(5) 0.078(4) -0.012(4) 0.016(3) 0.004(4)

loop_
_atom_type_symbol
_atom_type_description
_atom_type_scat_dispersion_real
_atom_type_scat_dispersion_imag
_atom_type_scat_source
C C 0.0033 0.0016 'International Tables Vol C Tables 4.2.6.8 and 6.1.1.4'
H H 0.0000 0.0000 'International Tables Vol C Tables 4.2.6.8 and 6.1.1.4'
N N 0.0061 0.0033 'International Tables Vol C Tables 4.2.6.8 and 6.1.1.4'
O O 0.0106 0.0060 'International Tables Vol C Tables 4.2.6.8 and 6.1.1.4'
S S 0.1246 0.1234 'International Tables Vol C Tables 4.2.6.8 and 6.1.1.4'
Br Br -0.2901 2.4595 'International Tables Vol C Tables 4.2.6.8 and 6.1.1.4'

loop_
_geom_angle_atom_site_label_1
_geom_angle_atom_site_label_2
_geom_angle_atom_site_label_3
_geom_angle
O1 S1 O2 118.54(19)
O1 S1 N1 107.04(19)
O2 S1 N1 108.63(18)
O1 S1 C1 109.3(2)
O2 S1 C1 108.8(2)
N1 S1 C1 103.49(18)
C6 O3 C5 114.4(3)
C11 N1 C4 116.4(3)
C11 N1 S1 123.3(3)
C4 N1 S1 115.7(3)
C2 C1 C15 120.2(4)
C2 C1 S1 118.6(4)
C15 C1 S1 121.2(3)
C12 C2 O4 118.4(4)
C12 C2 C1 120.2(4)
O4 C2 C1 121.3(4)
C2 O4 C3 119.4(3)
O4 C3 C17 109.9(3)
O4 C3 C16 102.2(3)
C17 C3 C16 110.6(4)
O4 C3 C4 108.1(3)
C17 C3 C4 115.8(4)
C16 C3 C4 109.3(4)
N1 C4 C5 105.5(3)
N1 C4 C3 115.1(3)
C5 C4 C3 115.8(3)
O3 C5 C4 112.8(3)
O3 C6 C7 115.8(4)
O3 C6 C11 123.1(4)
C7 C6 C11 121.1(4)
C8 C7 C6 121.5(4)
C9 C8 C7 117.5(4)
C9 C8 C19 121.9(5)
C7 C8 C19 120.6(5)
C8 C9 C10 121.9(4)
C9 C10 C11 121.1(4)
C6 C11 C10 116.9(4)
C6 C11 N1 118.7(4)
C10 C11 N1 124.5(4)
C13 C12 C2 118.4(4)
C14 C13 C12 122.0(4)
C14 C13 Br1 119.3(4)
C12 C13 Br1 118.7(4)
C15 C14 C13 119.3(4)
C14 C15 C1 119.8(4)

loop_
_geom_bond_atom_site_label_1
_geom_bond_atom_site_label_2
_geom_bond_distance
Br1 C13 1.896(4)
S1 O1 1.428(4)
S1 O2 1.431(3)
S1 N1 1.641(3)
S1 C1 1.758(4)
O3 C6 1.379(5)
O3 C5 1.421(5)
N1 C11 1.442(5)
N1 C4 1.492(5)
C1 C2 1.389(6)
C1 C15 1.392(6)
C2 C12 1.385(6)
C2 O4 1.386(5)
O4 C3 1.480(5)
C3 C17 1.517(6)
C3 C16 1.530(6)
C3 C4 1.546(6)
C4 C5 1.516(6)
C6 C7 1.393(6)
C6 C11 1.395(6)
C7 C8 1.378(6)
C8 C9 1.376(7)
C8 C19 1.517(7)
C9 C10 1.383(7)
C10 C11 1.396(6)
C12 C13 1.385(6)
C13 C14 1.378(6)
C14 C15 1.377(6)

loop_
_geom_hbond_atom_site_label_D
_geom_hbond_atom_site_label_H
_geom_hbond_atom_site_label_A
_geom_hbond_distance_DH
_geom_hbond_distance_HA
_geom_hbond_distance_DA
_geom_hbond_angle_DHA
_geom_hbond_site_symmetry_A
C17 H17C O3 0.96 2.51 3.014(6) 113.0 .
C10 H10 O2 0.93 2.24 2.893(6) 126.5 .
C7 H7 O3 0.93 2.66 3.280(5) 124.9 7_455
C5 H5B O2 0.97 2.51 3.144(5) 122.8 6_554
C17 H17C O3 0.96 2.51 3.014(6) 113.0 .
C10 H10 O2 0.93 2.24 2.893(6) 126.5 .
C7 H7 O3 0.93 2.66 3.280(5) 124.9 7_455
C5 H5B O2 0.97 2.51 3.144(5) 122.8 6_554
C17 H17C O3 0.96 2.51 3.014(6) 113.0 .
C10 H10 O2 0.93 2.24 2.893(6) 126.5 .
C7 H7 O3 0.93 2.66 3.280(5) 124.9 7_455
C5 H5B O2 0.97 2.51 3.144(5) 122.8 6_554
C10 H10 O2 0.93 2.24 2.893(6) 126.5 .
C5 H5B O2 0.97 2.51 3.144(5) 122.8 6_554
C7 H7 O3 0.93 2.66 3.280(5) 124.9 7_455
C10 H10 O2 0.93 2.24 2.893(6) 126.5 .
C17 H17C O3 0.96 2.51 3.014(6) 113.0 .
C5 H5B O2 0.97 2.51 3.144(5) 122.8 6_554
C7 H7 O3 0.93 2.66 3.280(5) 124.9 7_455
C10 H10 O2 0.93 2.24 2.893(6) 126.5 .
C17 H17C O3 0.96 2.51 3.014(6) 113.0 .

loop_
_geom_torsion_atom_site_label_1
_geom_torsion_atom_site_label_2
_geom_torsion_atom_site_label_3
_geom_torsion_atom_site_label_4
_geom_torsion
O1 S1 N1 C11 170.7(3)
O2 S1 N1 C11 41.6(4)
C1 S1 N1 C11 -73.9(3)
O1 S1 N1 C4 -33.9(3)
O2 S1 N1 C4 -163.0(3)
C1 S1 N1 C4 81.5(3)
O1 S1 C1 C2 54.4(4)
O2 S1 C1 C2 -174.8(3)
N1 S1 C1 C2 -59.4(4)
O1 S1 C1 C15 -127.2(4)
O2 S1 C1 C15 3.6(4)
N1 S1 C1 C15 119.0(4)
C15 C1 C2 C12 3.7(7)
S1 C1 C2 C12 -177.9(3)
C15 C1 C2 O4 -179.9(4)
S1 C1 C2 O4 -1.5(6)
C12 C2 O4 C3 -106.9(5)
C1 C2 O4 C3 76.7(5)
C2 O4 C3 C17 39.8(5)
C2 O4 C3 C16 157.3(4)
C2 O4 C3 C4 -87.5(4)
C11 N1 C4 C5 -44.6(4)
S1 N1 C4 C5 158.4(3)
C11 N1 C4 C3 84.4(4)
S1 N1 C4 C3 -72.7(4)
O4 C3 C4 N1 62.3(4)
C17 C3 C4 N1 -61.5(5)
C16 C3 C4 N1 172.8(4)
O4 C3 C4 C5 -174.0(3)
C17 C3 C4 C5 62.2(5)
C16 C3 C4 C5 -63.5(5)
C6 O3 C5 C4 -48.2(5)
N1 C4 C5 O3 61.6(4)
C3 C4 C5 O3 -66.9(5)
C5 O3 C6 C7 -166.9(4)
C5 O3 C6 C11 15.3(5)
O3 C6 C7 C8 -179.6(4)
C11 C6 C7 C8 -1.7(6)
C6 C7 C8 C9 -1.0(6)
C6 C7 C8 C19 179.0(5)
C7 C8 C9 C10 2.8(7)
C19 C8 C9 C10 -177.1(5)
C8 C9 C10 C11 -2.0(7)
O3 C6 C11 C10 -179.8(4)
C7 C6 C11 C10 2.5(6)
O3 C6 C11 N1 1.3(6)
C7 C6 C11 N1 -176.3(3)
C9 C10 C11 C6 -0.7(6)
C9 C10 C11 N1 178.1(4)
C4 N1 C11 C6 15.9(5)
S1 N1 C11 C6 171.0(3)
C4 N1 C11 C10 -162.9(4)
S1 N1 C11 C10 -7.7(5)
O4 C2 C12 C13 -178.6(4)
C1 C2 C12 C13 -2.1(7)
C2 C12 C13 C14 -1.0(7)
C2 C12 C13 Br1 179.3(3)
C12 C13 C14 C15 2.4(7)
Br1 C13 C14 C15 -177.9(3)
C13 C14 C15 C1 -0.8(7)
C2 C1 C15 C14 -2.2(7)
S1 C1 C15 C14 179.4(3)
